data_9013593
loop_
_publ_author_name
'Kyono, A.'

_publ_section_title
;Molecular conformation and anion configuration variations for As4S4 and
 As4Se4 in an anion-substituted solid solution Locality: synthetic Note:
 S1Se3-2
;
_journal_name_full 'American Mineralogist'
_journal_page_first 451
_journal_page_last 460
_journal_paper_doi 10.2138/am.2009.3075
_journal_volume 94
_journal_year 2009
_chemical_formula_structural As4Se4
_chemical_formula_sum 'As S0.25 Se0.75'
_space_group_IT_number 14
_symmetry_space_group_name_Hall '-P 2yn'
_symmetry_space_group_name_H-M 'P 1 21/n 1'
_cell_angle_alpha 90
_cell_angle_beta 106.5646
_cell_angle_gamma 90
_cell_formula_units_Z 16
_cell_length_a 9.5257
_cell_length_b 13.7344
_cell_length_c 6.7033
_cell_volume 840.595
_exptl_crystal_density_diffrn 4.493
_cod_original_formula_sum 'As (S.25 Se.75)'
_cod_database_code 9013593

loop_
_symmetry_equiv_pos_as_xyz
x,y,z
1/2+x,1/2-y,1/2+z
1/2-x,1/2+y,1/2-z
-x,-y,-z

loop_
_atom_site_aniso_label
_atom_site_aniso_U_11
_atom_site_aniso_U_22
_atom_site_aniso_U_33
_atom_site_aniso_U_12
_atom_site_aniso_U_13
_atom_site_aniso_U_23
As1 0.02160 0.01800 0.02350 -0.00190 0.00450 -0.00400
As2 0.01640 0.02110 0.02640 -0.00130 0.00780 -0.00040
As3 0.01900 0.02510 0.01760 -0.00060 0.00460 -0.00330
As4 0.01630 0.02310 0.02620 0.00480 0.00080 0.00240
SX1 0.02660 0.01880 0.02330 0.00260 0.00810 0.00020
SeX1 0.02660 0.01880 0.02330 0.00260 0.00810 0.00020
SX2 0.02190 0.02300 0.02290 0.00060 0.00850 0.00370
SeX2 0.02190 0.02300 0.02290 0.00060 0.00850 0.00370
SX3 0.02280 0.02040 0.02930 0.00320 0.00760 0.00540
SeX3 0.02280 0.02040 0.02930 0.00320 0.00760 0.00540
SX4 0.02830 0.03080 0.02800 0.00450 0.01520 -0.00450
SeX4 0.02830 0.03080 0.02800 0.00450 0.01520 -0.00450

loop_
_atom_site_label
_atom_site_fract_x
_atom_site_fract_y
_atom_site_fract_z
_atom_site_occupancy
_atom_site_U_iso_or_equiv
_atom_site_type_symbol
_atom_site_attached_hydrogens
As1 0.11627 -0.01891 0.75720 1.00000 0.02140 As 0
As2 0.42561 0.14050 0.86210 1.00000 0.02090 As 0
As3 0.32381 0.13013 0.17580 1.00000 0.02060 As 0
As4 0.03879 0.16060 0.70560 1.00000 0.02290 As 0
SX1 0.34328 -0.00914 0.69709 0.23500 0.02270 S 0
SeX1 0.34328 -0.00914 0.69709 0.76500 0.02270 Se 0
SX2 0.21397 -0.02481 0.11857 0.18200 0.02220 S 0
SeX2 0.21397 -0.02481 0.11857 0.81800 0.02220 Se 0
SX3 0.24212 0.23005 0.64150 0.35800 0.02420 S 0
SeX3 0.24212 0.23005 0.64150 0.64200 0.02420 Se 0
SX4 0.10938 0.21491 0.05530 0.22500 0.02760 S 0
SeX4 0.10938 0.21491 0.05530 0.77500 0.02760 Se 0

loop_
_cod_changelog_entry_id
_cod_changelog_entry_author
_cod_changelog_entry_date
_cod_changelog_entry_text
1
;cod-tools version 3.8.0
Id: cif_guess_AMCSD_atom_types 9581 2023-05-17 12:35:41Z saulius
;
2023-05-23T09:24:51+03:00
;Derived atom types and hydrogen counts
from atom names that follow the AMCSD naming convention
(Wat == water, O-H == hydroxyl).
;
